data_7211058
loop_
_publ_author_name
'Xu, Xiang'
'Hu, Chun-Li'
'Yang, Bing-Ping'
'Mao, Jiang-Gao'

_publ_section_title
;
 Syntheses, crystal structures and magnetic properties of three new silver
 manganese(ii) or manganese(iii) mixed metal iodates
;
_journal_issue 38
_journal_name_full CrystEngComm
_journal_page_first 7776
_journal_paper_doi 10.1039/c3ce41185k
_journal_volume 15
_journal_year 2013
_chemical_formula_sum 'Ag3 I6 Mn O18'
_chemical_formula_weight 1427.95
_chemical_name_systematic
; 
 ? 
;
_space_group_IT_number 2
_symmetry_cell_setting triclinic
_symmetry_space_group_name_Hall '-P 1'
_symmetry_space_group_name_H-M 'P -1'
_atom_sites_solution_hydrogens none
_atom_sites_solution_primary direct
_atom_sites_solution_secondary difmap
_audit_creation_method SHELXL-97
_cell_angle_alpha 73.544(4)
_cell_angle_beta 72.194(4)
_cell_angle_gamma 81.327(4)
_cell_formula_units_Z 1
_cell_length_a 6.6378(3)
_cell_length_b 6.8724(3)
_cell_length_c 10.0243(5)
_cell_measurement_reflns_used 4225
_cell_measurement_temperature 293(2)
_cell_measurement_theta_max 27.4081
_cell_measurement_theta_min 3.0922
_cell_volume 416.51(4)
_computing_structure_refinement 'SHELXL-97 (Sheldrick, 1997)'
_computing_structure_solution 'SHELXS-97 (Sheldrick, 1990)'
_diffrn_ambient_temperature 293(2)
_diffrn_detector_area_resol_mean 10.3503
_diffrn_measured_fraction_theta_full 0.997
_diffrn_measured_fraction_theta_max 0.997
_diffrn_measurement_device_type 'SuperNova, Dual, Cu at zero, Atlas'
_diffrn_measurement_method CCD_Profile_fitting
_diffrn_radiation_monochromator mirror
_diffrn_radiation_source 'SuperNova (Mo) X-ray Source'
_diffrn_radiation_type MoK\a
_diffrn_radiation_wavelength 0.71073
_diffrn_reflns_av_R_equivalents 0.0286
_diffrn_reflns_av_sigmaI/netI 0.0281
_diffrn_reflns_limit_h_max 8
_diffrn_reflns_limit_h_min -8
_diffrn_reflns_limit_k_max 8
_diffrn_reflns_limit_k_min -8
_diffrn_reflns_limit_l_max 12
_diffrn_reflns_limit_l_min -12
_diffrn_reflns_number 6762
_diffrn_reflns_theta_full 27.47
_diffrn_reflns_theta_max 27.47
_diffrn_reflns_theta_min 3.10
_exptl_absorpt_coefficient_mu 15.429
_exptl_absorpt_correction_T_max 0.5773
_exptl_absorpt_correction_T_min 0.2213
_exptl_absorpt_correction_type analytical
_exptl_absorpt_process_details
;
CrysAlisPro, Agilent Technologies,
Version 1.171.36.20 (release 27-06-2012 CrysAlis171 .NET)
(compiled Jul 11 2012,15:38:31)
Analytical numeric absorption correction using a multifaceted crystal 
model based on expressions derived by R.C. Clark & J.S. Reid.
(Clark, R. C. & Reid, J. S. (1995). Acta Cryst. A51, 887-897)
;
_exptl_crystal_density_diffrn 5.693
_exptl_crystal_density_method 'not measured'
_exptl_crystal_F_000 628
_exptl_crystal_size_max 0.14
_exptl_crystal_size_mid 0.06
_exptl_crystal_size_min 0.04
_refine_diff_density_max 0.983
_refine_diff_density_min -0.980
_refine_diff_density_rms 0.201
_refine_ls_extinction_coef 0.0146(3)
_refine_ls_extinction_expression Fc^*^=kFc[1+0.001xFc^2^\l^3^/sin(2\q)]^-1/4^
_refine_ls_extinction_method SHELXL
_refine_ls_goodness_of_fit_ref 1.046
_refine_ls_hydrogen_treatment none
_refine_ls_matrix_type full
_refine_ls_number_parameters 131
_refine_ls_number_reflns 1905
_refine_ls_number_restraints 0
_refine_ls_restrained_S_all 1.046
_refine_ls_R_factor_all 0.0248
_refine_ls_R_factor_gt 0.0196
_refine_ls_shift/su_max 0.001
_refine_ls_shift/su_mean 0.000
_refine_ls_structure_factor_coef Fsqd
_refine_ls_weighting_details 'calc w=1/[\s^2^(Fo^2^)+(0.0148P)^2^+0.0000P] where P=(Fo^2^+2Fc^2^)/3'
_refine_ls_weighting_scheme calc
_refine_ls_wR_factor_gt 0.0395
_refine_ls_wR_factor_ref 0.0425
_reflns_number_gt 1668
_reflns_number_total 1905
_reflns_threshold_expression >2sigma(I)
_cod_data_source_file c3ce41185k.cif
_cod_data_source_block Ag3MnI6O18
_cod_original_cell_volume 416.51(3)
_cod_original_sg_symbol_H-M p-1
_cod_database_code 7211058

loop_
_symmetry_equiv_pos_as_xyz
'x, y, z'
'-x, -y, -z'

loop_
_atom_site_label
_atom_site_type_symbol
_atom_site_fract_x
_atom_site_fract_y
_atom_site_fract_z
_atom_site_U_iso_or_equiv
_atom_site_adp_type
_atom_site_occupancy
_atom_site_symmetry_multiplicity
_atom_site_calc_flag
_atom_site_refinement_flags
Ag1 Ag 1.07394(5) -0.04071(5) 0.29538(4) 0.02134(10) Uani 1 1 d .
Ag2 Ag 0.5000 0.0000 0.5000 0.02930(16) Uani 1 2 d S
Mn1 Mn 1.0000 -0.5000 0.0000 0.00839(19) Uani 1 2 d S
I1 I 0.69668(4) -0.03006(4) 0.10247(3) 0.01037(8) Uani 1 1 d .
I2 I 1.36681(4) 0.45603(4) 0.20098(3) 0.00870(8) Uani 1 1 d .
I3 I 0.77413(4) 0.42889(4) 0.38729(3) 0.00959(9) Uani 1 1 d .
O1 O 0.8998(4) -0.1720(4) -0.0101(4) 0.0170(7) Uani 1 1 d .
O2 O 0.7511(5) -0.1461(4) 0.2755(4) 0.0194(7) Uani 1 1 d .
O3 O 0.4647(4) -0.1625(4) 0.1305(4) 0.0168(7) Uani 1 1 d .
O4 O 1.1334(4) 0.5308(4) 0.3321(4) 0.0148(7) Uani 1 1 d .
O5 O 1.2551(4) 0.5376(4) 0.0405(3) 0.0137(7) Uani 1 1 d .
O6 O 1.3524(5) 0.1845(4) 0.2432(4) 0.0176(7) Uani 1 1 d .
O7 O 0.4979(4) 0.3808(4) 0.4117(4) 0.0171(7) Uani 1 1 d .
O8 O 0.8520(4) 0.3968(4) 0.2004(3) 0.0150(7) Uani 1 1 d .
O9 O 0.8437(5) 0.1706(4) 0.4729(4) 0.0198(8) Uani 1 1 d .

loop_
_atom_site_aniso_label
_atom_site_aniso_U_11
_atom_site_aniso_U_22
_atom_site_aniso_U_33
_atom_site_aniso_U_23
_atom_site_aniso_U_13
_atom_site_aniso_U_12
Ag1 0.0219(2) 0.0255(2) 0.0191(2) -0.00494(16) -0.00821(18) -0.00540(15)
Ag2 0.0361(3) 0.0189(3) 0.0296(4) -0.0052(2) -0.0007(3) -0.0113(2)
Mn1 0.0089(4) 0.0111(4) 0.0058(5) -0.0023(4) -0.0022(4) -0.0016(3)
I1 0.01150(15) 0.00869(14) 0.01134(17) -0.00290(11) -0.00361(12) -0.00036(10)
I2 0.00825(14) 0.00993(14) 0.00797(16) -0.00290(11) -0.00182(12) -0.00045(10)
I3 0.00922(14) 0.01224(14) 0.00708(16) -0.00254(10) -0.00166(11) -0.00114(10)
O1 0.0171(16) 0.0152(15) 0.021(2) -0.0105(14) -0.0042(15) 0.0029(12)
O2 0.0236(18) 0.0212(16) 0.013(2) -0.0012(14) -0.0080(16) -0.0019(13)
O3 0.0124(15) 0.0162(15) 0.023(2) -0.0084(14) -0.0025(15) -0.0038(12)
O4 0.0087(15) 0.0231(16) 0.0136(19) -0.0113(14) 0.0012(13) 0.0001(12)
O5 0.0136(15) 0.0182(15) 0.0102(18) -0.0009(13) -0.0068(14) -0.0022(12)
O6 0.0219(17) 0.0105(14) 0.021(2) -0.0033(13) -0.0073(15) -0.0009(12)
O7 0.0122(15) 0.0293(17) 0.0131(19) -0.0079(14) -0.0029(14) -0.0077(13)
O8 0.0169(16) 0.0220(16) 0.0056(18) -0.0053(13) 0.0000(14) -0.0030(12)
O9 0.0304(19) 0.0130(15) 0.016(2) -0.0016(13) -0.0102(16) 0.0016(13)

loop_
_atom_type_symbol
_atom_type_description
_atom_type_scat_dispersion_real
_atom_type_scat_dispersion_imag
_atom_type_scat_source
Ag Ag -0.8971 1.1015 'International Tables Vol C Tables 4.2.6.8 and 6.1.1.4'
I I -0.4742 1.8119 'International Tables Vol C Tables 4.2.6.8 and 6.1.1.4'
Mn Mn 0.3368 0.7283 'International Tables Vol C Tables 4.2.6.8 and 6.1.1.4'
O O 0.0106 0.0060 'International Tables Vol C Tables 4.2.6.8 and 6.1.1.4'

loop_
_geom_angle_atom_site_label_1
_geom_angle_atom_site_label_2
_geom_angle_atom_site_label_3
_geom_angle
_geom_angle_site_symmetry_1
_geom_angle_site_symmetry_3
O6 Ag1 O9 83.51(11) . 2_756
O6 Ag1 O2 156.23(10) . .
O9 Ag1 O2 117.39(11) 2_756 .
O6 Ag1 O9 86.77(10) . .
O9 Ag1 O9 71.16(10) 2_756 .
O2 Ag1 O9 89.58(10) . .
O7 Ag2 O7 180.0 . 2_656
O8 Mn1 O8 180.00(17) 2_755 1_545
O8 Mn1 O5 85.88(13) 2_755 1_545
O8 Mn1 O5 94.12(13) 1_545 1_545
O8 Mn1 O5 94.12(13) 2_755 2_755
O8 Mn1 O5 85.88(13) 1_545 2_755
O5 Mn1 O5 180.0 1_545 2_755
O8 Mn1 O1 83.50(12) 2_755 .
O8 Mn1 O1 96.50(12) 1_545 .
O5 Mn1 O1 88.92(11) 1_545 .
O5 Mn1 O1 91.08(11) 2_755 .
O8 Mn1 O1 96.50(12) 2_755 2_745
O8 Mn1 O1 83.50(12) 1_545 2_745
O5 Mn1 O1 91.08(11) 1_545 2_745
O5 Mn1 O1 88.92(11) 2_755 2_745
O1 Mn1 O1 180.0 . 2_745
O2 I1 O3 98.81(14) . .
O2 I1 O1 99.41(14) . .
O3 I1 O1 100.49(13) . .
O6 I2 O4 102.32(14) . .
O6 I2 O5 99.95(13) . .
O4 I2 O5 97.18(13) . .
O6 I2 O7 84.60(12) . 1_655
O4 I2 O7 79.31(12) . 1_655
O5 I2 O7 174.81(12) . 1_655
O9 I3 O7 94.01(14) . .
O9 I3 O8 96.40(14) . .
O7 I3 O8 90.83(14) . .
O9 I3 O4 92.75(12) . .
O7 I3 O4 172.88(12) . .
O8 I3 O4 86.20(11) . .
I1 O1 Mn1 135.85(17) . .
I1 O2 Ag1 113.89(14) . .
I2 O4 I3 126.61(14) . .
I2 O5 Mn1 136.43(17) . 1_565
I2 O6 Ag1 135.29(14) . .
I3 O7 I2 118.99(16) . 1_455
I3 O7 Ag2 102.73(12) . .
I2 O7 Ag2 103.69(11) 1_455 .
I3 O8 Mn1 147.53(16) . 1_565
I3 O9 Ag1 128.13(16) . 2_756
I3 O9 Ag1 114.54(16) . .
Ag1 O9 Ag1 108.84(10) 2_756 .

loop_
_geom_bond_atom_site_label_1
_geom_bond_atom_site_label_2
_geom_bond_distance
_geom_bond_site_symmetry_2
Ag1 O6 2.428(3) .
Ag1 O9 2.439(3) 2_756
Ag1 O2 2.443(3) .
Ag1 O9 2.596(3) .
Ag2 O7 2.513(3) .
Ag2 O7 2.513(3) 2_656
Mn1 O8 1.924(3) 2_755
Mn1 O8 1.924(3) 1_545
Mn1 O5 1.926(3) 1_545
Mn1 O5 1.926(3) 2_755
Mn1 O1 2.234(3) .
Mn1 O1 2.234(3) 2_745
I1 O2 1.813(3) .
I1 O3 1.814(3) .
I1 O1 1.828(3) .
I2 O6 1.804(3) .
I2 O4 1.813(3) .
I2 O5 1.883(3) .
I2 O7 2.420(3) 1_655
I3 O9 1.798(3) .
I3 O7 1.842(3) .
I3 O8 1.852(3) .
I3 O4 2.442(3) .
O5 Mn1 1.926(3) 1_565
O7 I2 2.420(3) 1_455
O8 Mn1 1.924(3) 1_565
O9 Ag1 2.439(3) 2_756
